data_4102624
loop_
_publ_author_name
'Eduardo Sola'
'Alba Garc\'ia-Camprub\'i'
'Jos\'e L. Andr\'es'
'Marta Mart\'in'
'Pablo Plou'

_publ_contact_author_address
;
  Dr. Marta Mart\'in
  Departamento de Qu\'imica Inorg\'anica - I.C.M.A.
  Facultad de Ciencias
  Universidad de Zaragoza - C.S.I.C.
  50009 Zaragoza, Spain
;
_publ_contact_author_email martam@unizar.es
_publ_contact_author_fax '+34 956 761187'
_publ_contact_author_name 'Dr. Marta Mart\'in'
_publ_contact_author_phone '+34 976 762026'
_publ_section_title
;
 Iridium Compounds with \k-P,P,Si(biPSi) Pincer Ligands: Favoring Reactive
 Structures in Unsaturated Complexes
;
_journal_name_full 'Journal of the American Chemical Society'
_journal_page_first 9111
_journal_page_last 9121
_journal_paper_doi 10.1021/ja102479h
_journal_volume 132
_journal_year 2010
_chemical_formula_moiety 'C33 H39 Cl Ir N P2 Si, C H2 Cl2'
_chemical_formula_sum 'C34 H41 Cl3 Ir N P2 Si'
_chemical_formula_weight 852.28
_space_group_IT_number 62
_symmetry_cell_setting orthorhombic
_symmetry_space_group_name_Hall '-P 2ac 2n'
_symmetry_space_group_name_H-M 'P n m a'
_atom_sites_solution_hydrogens geom
_atom_sites_solution_primary heavy
_atom_sites_solution_secondary difmap
_audit_creation_method SHELXL-97
_cell_angle_alpha 90.00
_cell_angle_beta 90.00
_cell_angle_gamma 90.00
_cell_formula_units_Z 4
_cell_length_a 7.6296(6)
_cell_length_b 20.8340(16)
_cell_length_c 21.0695(16)
_cell_measurement_reflns_used 4930
_cell_measurement_temperature 100(2)
_cell_measurement_theta_max 24.884
_cell_measurement_theta_min 2.750
_cell_volume 3349.1(4)
_computing_cell_refinement 'SAINT+ v. 6.01 (Bruker AXS, 2000)'
_computing_data_collection 'SMART v. 5.611 (Bruker AXS, 2000)'
_computing_data_reduction 'SAINT+ v. 6.01 (Bruker AXS, 2000)'
_computing_molecular_graphics 'XP program, SHELXTL v6.10,Bruker2000'
_computing_publication_material 'XCIF program, SHELXTLv6.10,BrukerAXS'
_computing_structure_refinement 'SHELXL-97 (Sheldrick, 1997)'
_computing_structure_solution 'SHELXS-97 (Sheldrick, 1990)'
_diffrn_ambient_temperature 100(2)
_diffrn_detector_area_resol_mean 8.26
_diffrn_measured_fraction_theta_full 1.000
_diffrn_measured_fraction_theta_max 0.960
_diffrn_measurement_device_type 'Bruker SMART APEX CCD system'
_diffrn_measurement_method '\w rotations with narrow frames'
_diffrn_radiation_monochromator graphite
_diffrn_radiation_source 'fine-focus sealed tube'
_diffrn_radiation_type MoK\a
_diffrn_radiation_wavelength 0.71073
_diffrn_reflns_av_R_equivalents 0.0754
_diffrn_reflns_av_sigmaI/netI 0.0722
_diffrn_reflns_limit_h_max 10
_diffrn_reflns_limit_h_min -10
_diffrn_reflns_limit_k_max 27
_diffrn_reflns_limit_k_min -26
_diffrn_reflns_limit_l_max 27
_diffrn_reflns_limit_l_min -28
_diffrn_reflns_number 40301
_diffrn_reflns_theta_full 27.50
_diffrn_reflns_theta_max 29.05
_diffrn_reflns_theta_min 1.93
_diffrn_standards_decay_% 'no decay'
_exptl_absorpt_coefficient_mu 4.383
_exptl_absorpt_correction_T_max 0.839
_exptl_absorpt_correction_T_min 0.700
_exptl_absorpt_correction_type multi-scan
_exptl_absorpt_process_details
;
  SADABS: Area-Detector Absorption Correction. (1996)  Bruker-AXS 
  within SAINT+ package, v. 6.01.
;
_exptl_crystal_colour colorless
_exptl_crystal_density_diffrn 1.690
_exptl_crystal_density_method 'not measured'
_exptl_crystal_description needle
_exptl_crystal_F_000 1696
_exptl_crystal_size_max 0.20
_exptl_crystal_size_mid 0.04
_exptl_crystal_size_min 0.04
_refine_diff_density_max 1.693
_refine_diff_density_min -1.395
_refine_diff_density_rms 0.121
_refine_ls_extinction_method none
_refine_ls_goodness_of_fit_ref 0.883
_refine_ls_hydrogen_treatment mixed
_refine_ls_matrix_type full
_refine_ls_number_parameters 205
_refine_ls_number_reflns 4419
_refine_ls_number_restraints 0
_refine_ls_restrained_S_all 0.883
_refine_ls_R_factor_all 0.0535
_refine_ls_R_factor_gt 0.0301
_refine_ls_shift/su_max 0.001
_refine_ls_shift/su_mean 0.000
_refine_ls_structure_factor_coef Fsqd
_refine_ls_weighting_details 'calc w=1/[\s^2^(Fo^2^)+(0.0097P)^2^+0.0000P] where P=(Fo^2^+2Fc^2^)/3'
_refine_ls_weighting_scheme calc
_refine_ls_wR_factor_gt 0.0429
_refine_ls_wR_factor_ref 0.0461
_reflns_number_gt 3259
_reflns_number_total 4419
_reflns_threshold_expression >2sigma(I)
_cod_data_source_file ja102479h_si_002_6.cif
_cod_data_source_block marta55s
_cod_database_code 4102624

loop_
_symmetry_equiv_pos_as_xyz
'x, y, z'
'-x+1/2, -y, z+1/2'
'-x, y+1/2, -z'
'x+1/2, -y+1/2, -z+1/2'
'-x, -y, -z'
'x-1/2, y, -z-1/2'
'x, -y-1/2, z'
'-x-1/2, y-1/2, z-1/2'

loop_
_atom_site_label
_atom_site_type_symbol
_atom_site_fract_x
_atom_site_fract_y
_atom_site_fract_z
_atom_site_U_iso_or_equiv
_atom_site_adp_type
_atom_site_occupancy
_atom_site_symmetry_multiplicity
_atom_site_calc_flag
_atom_site_refinement_flags
Ir1 Ir 0.94474(3) 0.2500 0.449818(10) 0.01369(5) Uani 1 2 d S
H1 H 0.834(5) 0.2500 0.3997(19) 0.011(12) Uiso 1 2 d S
Cl1 Cl 1.16361(17) 0.2500 0.53700(6) 0.0215(3) Uani 1 2 d S
Cl2 Cl 0.66885(14) 0.18048(5) 0.78075(5) 0.0344(3) Uani 1 1 d .
P1 P 0.94591(13) 0.14010(4) 0.44869(5) 0.01662(18) Uani 1 1 d .
Si1 Si 1.1749(2) 0.2500 0.37720(7) 0.0180(3) Uani 1 2 d S
N1 N 0.7414(6) 0.2500 0.5203(2) 0.0189(11) Uani 1 2 d S
C1 C 0.6523(7) 0.2500 0.5632(3) 0.0184(12) Uani 1 2 d S
C2 C 0.5431(7) 0.2500 0.6191(2) 0.0296(14) Uani 1 2 d S
H2A H 0.5230 0.2057 0.6330 0.044 Uiso 0.50 1 calc PR
H2B H 0.4305 0.2703 0.6092 0.044 Uiso 0.50 1 calc PR
H2C H 0.6015 0.2740 0.6531 0.044 Uiso 0.50 1 calc PR
C3 C 1.1015(6) 0.2500 0.2923(2) 0.0225(13) Uani 1 2 d S
H3A H 1.0178 0.2150 0.2855 0.034 Uiso 0.50 1 calc PR
H3B H 1.2032 0.2439 0.2645 0.034 Uiso 0.50 1 calc PR
H3C H 1.0452 0.2911 0.2824 0.034 Uiso 0.50 1 calc PR
C4 C 1.3344(4) 0.18137(16) 0.38525(17) 0.0201(9) Uani 1 1 d .
H4A H 1.4107 0.1821 0.3472 0.024 Uiso 1 1 calc R
H4B H 1.4103 0.1909 0.4222 0.024 Uiso 1 1 calc R
C5 C 1.2683(5) 0.11240(17) 0.39318(17) 0.0190(9) Uani 1 1 d .
H5A H 1.1955 0.1009 0.3560 0.023 Uiso 1 1 calc R
H5B H 1.3701 0.0829 0.3940 0.023 Uiso 1 1 calc R
C6 C 1.1611(4) 0.10275(15) 0.45323(18) 0.0174(8) Uani 1 1 d .
H6A H 1.2259 0.1210 0.4897 0.021 Uiso 1 1 calc R
H6B H 1.1465 0.0562 0.4609 0.021 Uiso 1 1 calc R
C7 C 0.8468(5) 0.09647(18) 0.38303(17) 0.0160(8) Uani 1 1 d .
C8 C 0.8580(5) 0.03005(18) 0.38055(18) 0.0224(9) Uani 1 1 d .
H8 H 0.9172 0.0077 0.4135 0.027 Uiso 1 1 calc R
C9 C 0.7856(5) -0.00398(18) 0.33155(19) 0.0242(10) Uani 1 1 d .
H9 H 0.7969 -0.0494 0.3304 0.029 Uiso 1 1 calc R
C10 C 0.6970(5) 0.02717(18) 0.28430(18) 0.0216(9) Uani 1 1 d .
H10 H 0.6464 0.0036 0.2503 0.026 Uiso 1 1 calc R
C11 C 0.6817(5) 0.09254(18) 0.28632(18) 0.0221(9) Uani 1 1 d .
H11 H 0.6197 0.1143 0.2537 0.027 Uiso 1 1 calc R
C12 C 0.7554(4) 0.12697(17) 0.33522(17) 0.0175(8) Uani 1 1 d .
H12 H 0.7432 0.1723 0.3361 0.021 Uiso 1 1 calc R
C13 C 0.8308(5) 0.10734(17) 0.51717(18) 0.0166(8) Uani 1 1 d .
C14 C 0.9063(5) 0.11144(17) 0.57674(17) 0.0191(9) Uani 1 1 d .
H14 H 1.0219 0.1278 0.5810 0.023 Uiso 1 1 calc R
C15 C 0.8158(5) 0.09211(17) 0.63004(18) 0.0234(9) Uani 1 1 d .
H15 H 0.8688 0.0956 0.6707 0.028 Uiso 1 1 calc R
C16 C 0.6490(5) 0.06778(17) 0.62456(18) 0.0231(9) Uani 1 1 d .
H16 H 0.5874 0.0538 0.6612 0.028 Uiso 1 1 calc R
C17 C 0.5724(5) 0.06381(16) 0.56604(17) 0.0246(9) Uani 1 1 d .
H17 H 0.4572 0.0470 0.5622 0.029 Uiso 1 1 calc R
C18 C 0.6611(5) 0.08402(17) 0.51225(17) 0.0200(9) Uani 1 1 d .
H18 H 0.6056 0.0819 0.4719 0.024 Uiso 1 1 calc R
C19 C 0.5596(7) 0.2500 0.8055(2) 0.0268(13) Uani 1 2 d S
H19A H 0.5506 0.2500 0.8524 0.032 Uiso 1 2 calc SR
H19B H 0.4392 0.2500 0.7880 0.032 Uiso 1 2 calc SR

loop_
_atom_site_aniso_label
_atom_site_aniso_U_11
_atom_site_aniso_U_22
_atom_site_aniso_U_33
_atom_site_aniso_U_23
_atom_site_aniso_U_13
_atom_site_aniso_U_12
Ir1 0.01453(9) 0.01218(9) 0.01438(10) 0.000 0.00014(11) 0.000
Cl1 0.0241(7) 0.0228(7) 0.0177(8) 0.000 -0.0049(6) 0.000
Cl2 0.0425(7) 0.0243(6) 0.0363(7) 0.0028(5) 0.0076(5) 0.0003(5)
P1 0.0175(4) 0.0150(4) 0.0174(5) 0.0008(4) -0.0008(6) 0.0004(4)
Si1 0.0184(8) 0.0162(8) 0.0193(9) 0.000 0.0015(7) 0.000
N1 0.023(3) 0.012(2) 0.022(3) 0.000 -0.004(2) 0.000
C1 0.017(3) 0.016(3) 0.022(3) 0.000 -0.002(2) 0.000
C2 0.023(3) 0.047(4) 0.018(3) 0.000 0.007(3) 0.000
C3 0.020(3) 0.022(3) 0.026(3) 0.000 0.008(2) 0.000
C4 0.017(2) 0.024(2) 0.020(2) -0.0009(17) 0.0053(16) 0.0002(17)
C5 0.017(2) 0.016(2) 0.024(2) -0.0019(17) -0.0025(17) 0.0046(16)
C6 0.0179(18) 0.0129(18) 0.021(2) 0.0028(18) -0.0017(19) 0.0040(15)
C7 0.014(2) 0.018(2) 0.016(2) -0.0058(17) 0.0018(16) -0.0011(17)
C8 0.026(2) 0.018(2) 0.022(2) 0.0002(18) -0.0031(18) 0.0036(18)
C9 0.028(2) 0.014(2) 0.031(3) -0.0057(18) 0.0028(19) 0.0023(18)
C10 0.018(2) 0.027(2) 0.019(2) -0.0092(19) -0.0012(17) -0.0023(19)
C11 0.023(2) 0.024(2) 0.019(2) -0.0018(18) -0.0025(18) 0.0025(19)
C12 0.016(2) 0.014(2) 0.023(2) 0.0008(17) 0.0013(16) 0.0007(16)
C13 0.018(2) 0.0103(19) 0.021(2) 0.0026(16) -0.0001(18) -0.0010(16)
C14 0.016(2) 0.015(2) 0.026(2) 0.0029(16) 0.0009(17) -0.0010(16)
C15 0.033(2) 0.020(2) 0.017(2) 0.0040(17) -0.0039(19) 0.0057(19)
C16 0.025(2) 0.022(2) 0.022(2) 0.0067(18) 0.0068(18) -0.0011(18)
C17 0.021(2) 0.024(2) 0.028(2) 0.0018(17) 0.0041(19) -0.0061(19)
C18 0.021(2) 0.023(2) 0.016(2) -0.0006(17) -0.0032(17) -0.0003(18)
C19 0.023(3) 0.031(3) 0.027(3) 0.000 0.012(3) 0.000

loop_
_atom_type_symbol
_atom_type_description
_atom_type_scat_dispersion_real
_atom_type_scat_dispersion_imag
_atom_type_scat_source
C C 0.0033 0.0016 'International Tables Vol C Tables 4.2.6.8 and 6.1.1.4'
H H 0.0000 0.0000 'International Tables Vol C Tables 4.2.6.8 and 6.1.1.4'
N N 0.0061 0.0033 'International Tables Vol C Tables 4.2.6.8 and 6.1.1.4'
Si Si 0.0817 0.0704 'International Tables Vol C Tables 4.2.6.8 and 6.1.1.4'
P P 0.1023 0.0942 'International Tables Vol C Tables 4.2.6.8 and 6.1.1.4'
Cl Cl 0.1484 0.1585 'International Tables Vol C Tables 4.2.6.8 and 6.1.1.4'
Ir Ir -1.4442 7.9887 'International Tables Vol C Tables 4.2.6.8 and 6.1.1.4'

loop_
_geom_angle_atom_site_label_1
_geom_angle_atom_site_label_2
_geom_angle_atom_site_label_3
_geom_angle
_geom_angle_site_symmetry_1
_geom_angle_site_symmetry_3
N1 Ir1 P1 90.57(3) . 7_565
N1 Ir1 P1 90.57(3) . .
P1 Ir1 P1 178.73(5) 7_565 .
N1 Ir1 Si1 177.31(12) . .
P1 Ir1 Si1 89.44(3) 7_565 .
P1 Ir1 Si1 89.44(3) . .
N1 Ir1 Cl1 88.52(11) . .
P1 Ir1 Cl1 90.29(3) 7_565 .
P1 Ir1 Cl1 90.29(3) . .
Si1 Ir1 Cl1 88.79(5) . .
N1 Ir1 H1 95.1(17) . .
P1 Ir1 H1 89.68(3) 7_565 .
P1 Ir1 H1 89.68(4) . .
Si1 Ir1 H1 87.6(17) . .
Cl1 Ir1 H1 176.4(17) . .
C6 P1 C7 101.62(17) . .
C6 P1 C13 103.48(17) . .
C7 P1 C13 102.39(16) . .
C6 P1 Ir1 115.51(11) . .
C7 P1 Ir1 120.38(13) . .
C13 P1 Ir1 111.38(12) . .
C3 Si1 C4 106.18(15) . 7_565
C3 Si1 C4 106.18(15) . .
C4 Si1 C4 98.6(2) 7_565 .
C3 Si1 Ir1 113.69(16) . .
C4 Si1 Ir1 115.32(12) 7_565 .
C4 Si1 Ir1 115.32(12) . .
C1 N1 Ir1 170.7(4) . .
N1 C1 C2 178.3(6) . .
C1 C2 H2A 109.5 . .
C1 C2 H2B 109.5 . .
H2A C2 H2B 109.5 . .
C1 C2 H2C 109.5 . .
H2A C2 H2C 109.5 . .
H2B C2 H2C 109.5 . .
Si1 C3 H3A 109.5 . .
Si1 C3 H3B 109.5 . .
H3A C3 H3B 109.5 . .
Si1 C3 H3C 109.5 . .
H3A C3 H3C 109.5 . .
H3B C3 H3C 109.5 . .
C5 C4 Si1 120.6(2) . .
C5 C4 H4A 107.2 . .
Si1 C4 H4A 107.2 . .
C5 C4 H4B 107.2 . .
Si1 C4 H4B 107.2 . .
H4A C4 H4B 106.8 . .
C6 C5 C4 113.1(3) . .
C6 C5 H5A 109.0 . .
C4 C5 H5A 109.0 . .
C6 C5 H5B 109.0 . .
C4 C5 H5B 109.0 . .
H5A C5 H5B 107.8 . .
C5 C6 P1 112.7(2) . .
C5 C6 H6A 109.1 . .
P1 C6 H6A 109.1 . .
C5 C6 H6B 109.1 . .
P1 C6 H6B 109.1 . .
H6A C6 H6B 107.8 . .
C12 C7 C8 117.6(3) . .
C12 C7 P1 122.3(3) . .
C8 C7 P1 120.1(3) . .
C9 C8 C7 121.3(4) . .
C9 C8 H8 119.3 . .
C7 C8 H8 119.3 . .
C10 C9 C8 120.2(4) . .
C10 C9 H9 119.9 . .
C8 C9 H9 119.9 . .
C9 C10 C11 119.5(4) . .
C9 C10 H10 120.3 . .
C11 C10 H10 120.3 . .
C10 C11 C12 120.5(4) . .
C10 C11 H11 119.7 . .
C12 C11 H11 119.7 . .
C11 C12 C7 120.9(4) . .
C11 C12 H12 119.6 . .
C7 C12 H12 119.6 . .
C14 C13 C18 118.6(3) . .
C14 C13 P1 119.7(3) . .
C18 C13 P1 121.5(3) . .
C15 C14 C13 120.8(4) . .
C15 C14 H14 119.6 . .
C13 C14 H14 119.6 . .
C16 C15 C14 120.2(4) . .
C16 C15 H15 119.9 . .
C14 C15 H15 119.9 . .
C17 C16 C15 119.6(4) . .
C17 C16 H16 120.2 . .
C15 C16 H16 120.2 . .
C16 C17 C18 120.7(4) . .
C16 C17 H17 119.6 . .
C18 C17 H17 119.6 . .
C17 C18 C13 120.1(4) . .
C17 C18 H18 120.0 . .
C13 C18 H18 120.0 . .
Cl2 C19 Cl2 111.6(3) . 7_565
Cl2 C19 H19A 109.3 . .
Cl2 C19 H19A 109.3 7_565 .
Cl2 C19 H19B 109.3 . .
Cl2 C19 H19B 109.3 7_565 .
H19A C19 H19B 108.0 . .

loop_
_geom_bond_atom_site_label_1
_geom_bond_atom_site_label_2
_geom_bond_distance
_geom_bond_site_symmetry_2
Ir1 N1 2.148(5) .
Ir1 P1 2.2898(8) 7_565
Ir1 P1 2.2898(8) .
Ir1 Si1 2.3291(15) .
Ir1 Cl1 2.4825(13) .
Ir1 H1 1.35(4) .
Cl2 C19 1.751(3) .
P1 C6 1.819(3) .
P1 C7 1.820(4) .
P1 C13 1.822(4) .
Si1 C3 1.875(5) .
Si1 C4 1.885(3) 7_565
Si1 C4 1.885(3) .
N1 C1 1.130(6) .
C1 C2 1.443(7) .
C2 H2A 0.9800 .
C2 H2B 0.9800 .
C2 H2C 0.9800 .
C3 H3A 0.9800 .
C3 H3B 0.9800 .
C3 H3C 0.9800 .
C4 C5 1.532(5) .
C4 H4A 0.9900 .
C4 H4B 0.9900 .
C5 C6 1.520(5) .
C5 H5A 0.9900 .
C5 H5B 0.9900 .
C6 H6A 0.9900 .
C6 H6B 0.9900 .
C7 C12 1.380(5) .
C7 C8 1.387(5) .
C8 C9 1.369(5) .
C8 H8 0.9500 .
C9 C10 1.367(5) .
C9 H9 0.9500 .
C10 C11 1.368(5) .
C10 H10 0.9500 .
C11 C12 1.375(5) .
C11 H11 0.9500 .
C12 H12 0.9500 .
C13 C14 1.384(4) .
C13 C18 1.387(5) .
C14 C15 1.378(5) .
C14 H14 0.9500 .
C15 C16 1.374(5) .
C15 H15 0.9500 .
C16 C17 1.367(5) .
C16 H16 0.9500 .
C17 C18 1.386(4) .
C17 H17 0.9500 .
C18 H18 0.9500 .
C19 Cl2 1.751(3) 7_565
C19 H19A 0.9900 .
C19 H19B 0.9900 .
